data_7236273
loop_
_publ_author_name
'Udagawa, Akihiro'
'Johnston, Priscilla'
'Sakon, Aya'
'Toyoshima, Ryosuke'
'Uekusa, Hidehiro'
'Koshima, Hideko'
'Saito, Kei'
'Asahi, Toru'

_publ_section_title
;
 Crystal-to-crystal photo-reversible polymerization mechanism of
 bis-thymine derivative
;
_journal_issue 109
_journal_name_full 'RSC Advances'
_journal_page_first 107317
_journal_paper_doi 10.1039/C6RA24229D
_journal_volume 6
_journal_year 2016
_chemical_formula_analytical 'C11 H15 N2 O4'
_chemical_formula_moiety 'C11 H15 N2 O4'
_chemical_formula_structural 'C11 H15 N2 O4'
_chemical_formula_sum 'C11 H15 N2 O4'
_chemical_formula_weight 239.25
_space_group_IT_number 14
_space_group_name_Hall '-P 2ybc'
_space_group_name_H-M_alt 'P 1 21/c 1'
_symmetry_cell_setting monoclinic
_symmetry_space_group_name_H-M 'P 1 21/c 1'
_audit_creation_date 2014-06-25T15:03
_audit_creation_method 'from EXP file using GSAS2CIF'
_audit_update_record
;
2016-05-31 deposited with the CCDC.
2016-11-02 downloaded from the CCDC.
;
_cell_angle_alpha 90.0
_cell_angle_beta 105.8400(13)
_cell_angle_gamma 90.0
_cell_formula_units_Z 4
_cell_length_a 9.03640(25)
_cell_length_b 18.7601(5)
_cell_length_c 7.32887(12)
_cell_measurement_temperature 293
_cell_volume 1195.24(5)
_computing_structure_refinement GSAS
_diffrn_ambient_temperature 293
_diffrn_detector 'Detector monochromator'
_diffrn_detector_type 'D/teX Ultra|D/teX Ultra'
_diffrn_measurement_device_type ASC6-Transmission
_diffrn_radiation_polarisn_ratio 0.5
_diffrn_radiation_probe x-ray
_diffrn_source 'Cu K\a'
_diffrn_source_target Cu
_diffrn_source_type '9kW Rotating anode(45kV 200mA ID:1700)'
_exptl_absorpt_correction_T_max 1.00000
_exptl_absorpt_correction_T_min 1.00000
_exptl_absorpt_process_details
;   GSAS Absorption/surface roughness correction: function number 0
 No correction is applied.
;
_exptl_crystal_colour colorless
_pd_block_id 2014-06-25T15:03|POLYMER||
_pd_calc_method 'Rietveld Refinement'
_pd_char_colour colourless
_pd_instr_location ' ?'
_pd_meas_2theta_range_inc 0.01
_pd_meas_2theta_range_max 70.0
_pd_meas_2theta_range_min 3.01
_pd_meas_number_of_points 6700
_pd_meas_scan_method step
_pd_phase_name 'from C:/data/powder/irai/toyoshima/gsas/polymer.cif'
_pd_prep_pressure 101.3
_pd_prep_temperature 293
_pd_proc_2theta_range_inc 0.01
_pd_proc_2theta_range_max 70.0045
_pd_proc_2theta_range_min 3.0145
_pd_proc_info_datetime 2014-06-25T15:03:39
_pd_proc_info_excluded_regions ' ?'
_pd_proc_ls_background_function
;   GSAS Background function number 1 with 36 terms.
 Shifted Chebyshev function of 1st kind
      1:    8228.37     2:   -9759.60     3:    3357.01     4:   -65.3766    
      5:   -794.072     6:    562.030     7:   -71.3260     8:   -139.974    
      9:    90.2326    10:    10.1011    11:    13.7665    12:   -10.3910    
     13:   -48.2129    14:    44.2022    15:    69.3810    16:   -62.1516    
     17:   -27.1179    18:    53.9958    19:   -4.34828    20:   -11.3984    
     21:    35.6483    22:   -82.5240    23:    27.7285    24:    90.6733    
     25:   -78.5061    26:   -37.4223    27:    75.9950    28:   -29.1059    
     29:   -4.94626    30:    13.7417    31:    4.01039    32:  -0.807685    
     33:    25.5525    34:   -33.0784    35:    16.6115    36:    5.41421    
;
_pd_proc_ls_peak_cutoff 0.00500
_pd_proc_ls_pref_orient_corr
;   March-Dollase
 AXIS  1 Ratio=   0.95246  h= 0.000  k= 1.000  l= 1.000
 Prefered orientation correction range: Min=   0.92989, Max=   1.12433
;
_pd_proc_ls_profile_function
;
 CW Profile function number 2 with  18 terms
 Profile coefficients for Simpson's rule integration of pseudovoigt function
 C.J. Howard (1982). J. Appl. Cryst.,15,615-620.
 P. Thompson, D.E. Cox & J.B. Hastings (1987). J. Appl. Cryst.,20,79-83.
 #1(GU)   =  502.699 #2(GV)   =  -57.807 #3(GW)   =    9.676
 #4(LX)   =    0.000 #5(LY)   =    9.831 #6(trns) =    0.000
 #7(asym) =   0.0000 #8(shft) =   0.0000 #9(GP)   =    0.000
 #10(stec)=     0.00 #11(ptec)=     0.00 #12(sfec)=     0.00
 #13(L11) =    0.002 #14(L22) =    0.000 #15(L33) =    0.000
 #16(L12) =    0.005 #17(L13) =    0.002 #18(L23) =    0.006
 Peak tails are ignored  where the intensity is below 0.0050 times the peak
   Aniso. broadening axis   0.0   0.0   1.0
;
_pd_proc_ls_prof_R_factor 0.0319
_pd_proc_ls_prof_wR_expected 0.0102
_pd_proc_ls_prof_wR_factor 0.0453
_pd_proc_number_of_points 6700
_pd_spec_mounting ' ?'
_refine_ls_extinction_coef gsas
_refine_ls_extinction_method gsas
_refine_ls_goodness_of_fit_all 4.58
_refine_ls_hydrogen_treatment refine
_refine_ls_matrix_type full
_refine_ls_number_constraints 2
_refine_ls_number_parameters 139
_refine_ls_number_restraints 96
_refine_ls_restrained_S_all gsas
_refine_ls_restrained_S_obs gsas
_refine_ls_R_Fsqd_factor 0.08759
_refine_ls_shift/su_max 0.04
_refine_ls_shift/su_mean 0.00
_refine_ls_weighting_details gsas
_refine_ls_weighting_scheme gsas
_reflns_d_resolution_high 1.345
_reflns_d_resolution_low 9.380
_reflns_limit_h_max 6
_reflns_limit_h_min 0
_reflns_limit_k_max 14
_reflns_limit_k_min 0
_reflns_limit_l_max 5
_reflns_limit_l_min -5
_reflns_number_total 1029
_cod_data_source_file c6ra24229d1.cif
_cod_data_source_block POLYMER_publ
_cod_depositor_comments
;
The following automatic conversions were performed:

data item '_geom_angle_publ_flag' value 'N' was changed to 'n' in
accordance with the
/home/saulius/struct/COD-crude-data/automatic-downloads/DataCite-retrospective/RSC/depositions/lib/dictionaries/cif_core.dic
dictionary named 'cif_core.dic' version 2.4.2 last updated on
2011-04-26 (66 times).

data item '_geom_bond_publ_flag' value 'N' was changed to 'n' in
accordance with the
/home/saulius/struct/COD-crude-data/automatic-downloads/DataCite-retrospective/RSC/depositions/lib/dictionaries/cif_core.dic
dictionary named 'cif_core.dic' version 2.4.2 last updated on
2011-04-26 (96 times).

Automatic conversion script
Id: cif_fix_values 6909 2019-04-08 15:41:33Z antanas 
;
_cod_original_cell_volume 1195.24(7)
_cod_original_sg_symbol_H-M 'P 21/c'
_cod_database_code 7236273
_gsas_exptl_extinct_corr_t_min 1.00000
_gsas_exptl_extinct_corr_t_max 1.00000

loop_
_symmetry_equiv_pos_site_id
_symmetry_equiv_pos_as_xyz
1 +x,+y,+z
2 -x,+y+1/2,-z+1/2
-1 -x,-y,-z
-2 +x,-y+1/2,+z+1/2

loop_
_atom_site_type_symbol
_atom_site_label
_atom_site_fract_x
_atom_site_fract_y
_atom_site_fract_z
_atom_site_occupancy
_atom_site_thermal_displace_type
_atom_site_U_iso_or_equiv
_atom_site_symmetry_multiplicity
C C1 0.5273(4) 0.30596(21) 0.6490(5) 1.0 Uiso 0.0727(11) 4
O O2 0.36845(34) 0.28846(13) 0.5586(4) 1.0 Uiso 0.0727(11) 4
C C3 0.28245(29) 0.32630(12) 0.41161(35) 1.0 Uiso 0.0727(11) 4
O O4 0.3351(4) 0.37723(14) 0.3480(5) 1.0 Uiso 0.0727(11) 4
C C5 0.12041(32) 0.29787(10) 0.3422(4) 1.0 Uiso 0.0727(11) 4
C C6 0.0281(4) 0.32758(13) 0.15168(35) 1.0 Uiso 0.0727(11) 4
N N7 -0.02306(32) 0.40064(12) 0.1752(5) 1.0 Uiso 0.0727(11) 4
C C8 -0.1590(4) 0.40850(14) 0.2160(10) 1.0 Uiso 0.0727(11) 4
O O9 -0.2409(4) 0.35893(18) 0.2308(8) 1.0 Uiso 0.0727(11) 4
N N10 -0.21113(29) 0.47835(15) 0.2291(8) 1.0 Uiso 0.0727(11) 4
C C11 -0.1369(4) 0.53890(13) 0.2034(6) 1.0 Uiso 0.0727(11) 4
O O12 -0.1910(4) 0.59657(16) 0.2320(9) 1.0 Uiso 0.0727(11) 4
C C13 -0.00029(25) 0.53305(10) 0.12421(23) 1.0 Uiso 0.0727(11) 4
C C14 0.1289(5) 0.58076(23) 0.2365(5) 1.0 Uiso 0.0727(11) 4
C C15 0.05090(22) 0.45636(9) 0.09735(28) 1.0 Uiso 0.0727(11) 4
C C16 -0.3654(4) 0.48708(24) 0.2565(6) 1.0 Uiso 0.0727(11) 4
C C17 -0.4860(5) 0.47008(24) 0.0732(7) 1.0 Uiso 0.0727(11) 4
H H18 0.5328(31) 0.3519(19) 0.708(10) 1.0 Uiso 0.0872(14) 4
H H19 0.5839(22) 0.307(4) 0.5556(21) 1.0 Uiso 0.0872(14) 4
H H20 0.571(4) 0.2707(21) 0.743(8) 1.0 Uiso 0.0872(14) 4
H H21 0.1255(4) 0.24698(10) 0.3313(6) 1.0 Uiso 0.0872(14) 4
H H22 0.06680(34) 0.30887(21) 0.4351(4) 1.0 Uiso 0.0872(14) 4
H H23 0.0936(6) 0.32825(16) 0.0683(5) 1.0 Uiso 0.0872(14) 4
H H24 -0.0585(5) 0.29713(20) 0.0991(5) 1.0 Uiso 0.0872(14) 4
H H25 0.0864(16) 0.6202(32) 0.289(11) 1.0 Uiso 0.0872(14) 4
H H26 0.196(8) 0.5539(9) 0.338(8) 1.0 Uiso 0.0872(14) 4
H H27 0.186(7) 0.598(4) 0.153(4) 1.0 Uiso 0.0872(14) 4
H H28 0.16056(23) 0.45241(18) 0.1460(6) 1.0 Uiso 0.0872(14) 4
H H29 -0.3781(6) 0.53537(32) 0.2928(12) 1.0 Uiso 0.0872(14) 4
H H30 -0.3769(6) 0.4553(4) 0.3543(5) 1.0 Uiso 0.0872(14) 4
H H31 -0.5862(10) 0.481(4) 0.087(4) 1.0 Uiso 0.0872(14) 4
H H32 -0.481(8) 0.4204(8) 0.044(4) 1.0 Uiso 0.0872(14) 4

loop_
_atom_type_symbol
_atom_type_number_in_cell
_atom_type_scat_dispersion_real
_atom_type_scat_dispersion_imag
_atom_type_scat_Cromer_Mann_a1
_atom_type_scat_Cromer_Mann_a2
_atom_type_scat_Cromer_Mann_a3
_atom_type_scat_Cromer_Mann_a4
_atom_type_scat_Cromer_Mann_b1
_atom_type_scat_Cromer_Mann_b2
_atom_type_scat_Cromer_Mann_b3
_atom_type_scat_Cromer_Mann_b4
_atom_type_scat_Cromer_Mann_c
_atom_type_scat_source
C 44.0 0.000 0.000 2.31000 20.8439 1.02000 10.2075 1.58860 0.56870 0.86500 51.6512 0.21560 International_Tables_Vol_C
O 16.0 0.000 0.000 3.04850 13.2771 2.28680 5.70110 1.54630 0.32390 0.86700 32.9089 0.25080 International_Tables_Vol_C
N 8.0 0.000 0.000 12.2126 0.00570 3.13220 9.89330 2.01250 28.9975 1.16630 0.58260 -11.529 International_Tables_Vol_C
H 60.0 0.000 0.000 0.49300 10.5109 0.32291 26.1257 0.14019 3.14236 0.04081 57.7997 0.00304 International_Tables_Vol_C

loop_
_diffrn_radiation_wavelength
_diffrn_radiation_wavelength_wt
_diffrn_radiation_type
_diffrn_radiation_wavelength_id
1.540593 1.000 K\a~1~ 1
1.544410 0.500 K\a~2~ 2

loop_
_geom_angle_atom_site_label_1
_geom_angle_atom_site_label_2
_geom_angle_atom_site_label_3
_geom_angle
_geom_angle_site_symmetry_1
_geom_angle_site_symmetry_3
_geom_angle_publ_flag
O2 C1 H18 109.5(12) 1_555 1_555 n
O2 C1 H19 109.47(7) 1_555 1_555 n
O2 C1 H20 109.4(9) 1_555 1_555 n
H18 C1 H19 109.5(7) 1_555 1_555 n
H18 C1 H20 109.47(16) 1_555 1_555 n
H19 C1 H20 109.5(6) 1_555 1_555 n
C1 O2 C3 122.11(17) 1_555 1_555 n
O2 C3 O4 121.37(14) 1_555 1_555 n
O2 C3 C5 112.23(14) 1_555 1_555 n
O4 C3 C5 126.39(15) 1_555 1_555 n
C3 C5 C6 114.70(11) 1_555 1_555 n
C3 C5 H21 108.36(7) 1_555 1_555 n
C3 C5 H22 108.39(7) 1_555 1_555 n
C6 C5 H21 108.34(7) 1_555 1_555 n
C6 C5 H22 108.39(6) 1_555 1_555 n
H21 C5 H22 108.52(7) 1_555 1_555 n
C5 C6 N7 110.15(11) 1_555 1_555 n
C5 C6 H23 108.01(7) 1_555 1_555 n
C5 C6 H24 109.41(7) 1_555 1_555 n
N7 C6 H23 109.29(8) 1_555 1_555 n
N7 C6 H24 110.72(7) 1_555 1_555 n
H23 C6 H24 109.21(7) 1_555 1_555 n
C6 N7 C8 117.50(12) 1_555 1_555 n
C6 N7 C15 115.80(8) 1_555 1_555 n
C8 N7 C15 123.89(14) 1_555 1_555 n
N7 C8 O9 123.46(19) 1_555 1_555 n
N7 C8 N10 117.36(15) 1_555 1_555 n
O9 C8 N10 119.04(19) 1_555 1_555 n
C8 N10 C11 125.68(18) 1_555 1_555 n
C8 N10 C16 117.47(16) 1_555 1_555 n
C11 N10 C16 116.62(15) 1_555 1_555 n
N10 C11 O12 118.57(17) 1_555 1_555 n
N10 C11 C13 118.75(16) 1_555 1_555 n
O12 C11 C13 122.44(18) 1_555 1_555 n
C11 C13 C14 109.75(7) 1_555 1_555 n
C11 C13 C15 115.09(12) 1_555 1_555 n
C11 C13 C15 110.51(8) 1_555 -1_565 n
C14 C13 C15 113.92(7) 1_555 1_555 n
C14 C13 C15 116.57(8) 1_555 -1_565 n
C15 C13 C15 89.928(34) 1_555 -1_565 n
C13 C14 H25 109.7(11) 1_555 1_555 n
C13 C14 H26 109.7(8) 1_555 1_555 n
C13 C14 H27 109.1(5) 1_555 1_555 n
H25 C14 H26 109.45(30) 1_555 1_555 n
H25 C14 H27 109.5(10) 1_555 1_555 n
H26 C14 H27 109.5(4) 1_555 1_555 n
N7 C15 C13 116.07(12) 1_555 1_555 n
N7 C15 C13 117.68(10) 1_555 -1_565 n
N7 C15 H28 109.90(8) 1_555 1_555 n
C13 C15 C13 90.072(34) 1_555 -1_565 n
C13 C15 H28 109.90(7) 1_555 1_555 n
C13 C15 H28 111.87(19) -1_565 1_555 n
N10 C16 C17 109.56(12) 1_555 1_555 n
N10 C16 H29 109.46(10) 1_555 1_555 n
N10 C16 H30 109.45(8) 1_555 1_555 n
C17 C16 H29 109.44(8) 1_555 1_555 n
C17 C16 H30 109.45(8) 1_555 1_555 n
H29 C16 H30 109.47(9) 1_555 1_555 n
C16 C17 C17 114.2(5) 1_555 -1_465 n
C16 C17 H31 109.45(18) 1_555 1_555 n
C16 C17 H32 109.5(11) 1_555 1_555 n
C17 C17 H31 87(5) -1_465 1_555 n
C17 C17 H32 124.5(24) -1_465 1_555 n
H31 C17 H32 109.46(33) 1_555 1_555 n
C5 H21 H22 35.74(4) 1_555 1_555 n
C5 H22 H21 35.74(4) 1_555 1_555 n

loop_
_geom_bond_atom_site_label_1
_geom_bond_atom_site_label_2
_geom_bond_distance
_geom_bond_site_symmetry_2
_geom_bond_publ_flag
C1 O2 1.4453(9) 1_555 n
C1 H18 0.9601(5) 1_555 n
C1 H19 0.9600(5) 1_555 n
C1 H20 0.9600(5) 1_555 n
O2 C1 1.4453(9) 1_555 n
O2 C3 1.3456(9) 1_555 n
C3 O2 1.3456(9) 1_555 n
C3 O4 1.2154(9) 1_555 n
C3 C5 1.5102(9) 1_555 n
O4 C3 1.2154(9) 1_555 n
C5 C3 1.5102(9) 1_555 n
C5 C6 1.5231(9) 1_555 n
C5 H21 0.9600(5) 1_555 n
C5 H22 0.9600(5) 1_555 n
C6 C5 1.5231(9) 1_555 n
C6 N7 1.4714(9) 1_555 n
C6 H23 0.9600(5) 1_555 n
C6 H24 0.9600(5) 1_555 n
N7 C6 1.4714(9) 1_555 n
N7 C8 1.3496(9) 1_555 n
N7 C15 1.4399(9) 1_555 n
C8 N7 1.3496(9) 1_555 n
C8 O9 1.2116(9) 1_555 n
C8 N10 1.4045(9) 1_555 n
O9 C8 1.2116(9) 1_555 n
N10 C8 1.4045(9) 1_555 n
N10 C11 1.3584(9) 1_555 n
N10 C16 1.4703(9) 1_555 n
C11 N10 1.3584(9) 1_555 n
C11 O12 1.2286(9) 1_555 n
C11 C13 1.5045(9) 1_555 n
O12 C11 1.2286(9) 1_555 n
C13 C11 1.5045(9) 1_555 n
C13 C14 1.5222(9) 1_555 n
C13 C15 1.5402(8) 1_555 n
C13 C15 1.5747(7) -1_565 n
C14 C13 1.5222(9) 1_555 n
C14 H25 0.9599(5) 1_555 n
C14 H26 0.9600(5) 1_555 n
C14 H27 0.9600(5) 1_555 n
C15 N7 1.4399(9) 1_555 n
C15 C13 1.5402(8) 1_555 n
C15 C13 1.5747(7) -1_565 n
C15 C15 2.2014(9) -1_565 n
C15 H28 0.9600(5) 1_555 n
C16 N10 1.4703(9) 1_555 n
C16 C17 1.5151(9) 1_555 n
C16 H29 0.9600(5) 1_555 n
C16 H30 0.9600(5) 1_555 n
C17 C16 1.5151(9) 1_555 n
C17 C17 1.5253(9) -1_465 n
C17 H31 0.9600(5) 1_555 n
C17 H31 1.75(7) -1_465 n
C17 H32 0.9600(5) 1_555 n
H18 C1 0.9601(5) 1_555 n
H18 O2 1.984(14) 1_555 n
H18 H19 1.568(7) 1_555 n
H18 H20 1.5677(17) 1_555 n
H19 C1 0.9600(5) 1_555 n
H19 O2 1.9837(11) 1_555 n
H19 H18 1.568(7) 1_555 n
H19 H20 1.568(5) 1_555 n
H20 C1 0.9600(5) 1_555 n
H20 O2 1.984(11) 1_555 n
H20 H18 1.5677(17) 1_555 n
H20 H19 1.568(5) 1_555 n
H21 C5 0.9600(5) 1_555 n
H21 H22 1.5584(9) 1_555 n
H22 C5 0.9600(5) 1_555 n
H22 H21 1.5584(9) 1_555 n
H23 C6 0.9600(5) 1_555 n
H23 H24 1.5651(8) 1_555 n
H24 C6 0.9600(5) 1_555 n
H24 H23 1.5651(8) 1_555 n
H25 C14 0.9599(5) 1_555 n
H25 H26 1.5674(30) 1_555 n
H25 H27 1.568(9) 1_555 n
H26 C13 2.055(9) 1_555 n
H26 C14 0.9600(5) 1_555 n
H26 H25 1.5674(30) 1_555 n
H26 H27 1.568(4) 1_555 n
H27 C13 2.048(6) 1_555 n
H27 C14 0.9600(5) 1_555 n
H27 H25 1.568(9) 1_555 n
H27 H26 1.568(4) 1_555 n
H28 N7 1.9840(12) 1_555 n
H28 C15 0.9600(5) 1_555 n
H29 C16 0.9600(5) 1_555 n
H29 H30 1.5677(10) 1_555 n
H30 C16 0.9600(5) 1_555 n
H30 H29 1.5677(10) 1_555 n
H31 C17 0.9600(5) 1_555 n
H31 C17 1.75(7) -1_465 n
H31 H32 1.5675(33) 1_555 n
H32 C17 0.9600(5) 1_555 n
H32 H31 1.5675(33) 1_555 n

loop_
_gsas_i100_meas
98.05
50.01
62.97
32.04
43.74
20.87
53.05
26.22
36.19
17.24
4.55
2.06
45.38
22.07
40.48
19.30
11.86
6.03
64.91
31.20
100.00
50.79
0.55
0.26
39.75
19.59
0.91
0.49
0.15
0.08
2.41
1.21
7.53
3.67
8.80
4.26
0.01
0.04
4.28
1.84
6.16
0.28
2.96
0.11
48.21
24.75
38.36
19.83
1.86
0.86
6.49
2.65
3.48
1.24
45.78
21.99
0.02
1.31
0.00
0.56
2.14
1.17
0.20
0.10
2.91
1.77
17.96
9.74
15.22
7.61
0.81
0.37
6.24
3.50
3.47
1.60
3.30
0.43
1.64
0.20
14.30
7.12
0.62
0.30
2.62
1.28
0.01
0.01
8.60
4.23
0.49
0.23
0.28
0.15
3.58
2.98
1.60
1.16
0.02
0.68
0.01
0.26
0.14
0.06
1.57
0.79
0.65
0.33
1.14
0.38
0.59
4.43
0.19
5.04
2.20
2.61
0.87
5.06
0.45
2.44
6.88
0.34
3.39
0.18
1.02
0.49
1.69
0.80
4.23
2.00
1.55
0.66
0.21
0.29
2.80
0.11
0.16
1.29
5.42
2.63
1.75
0.80
0.04
0.02
0.47
0.18
0.01
0.00
0.00
0.00
0.20
0.15
0.18
0.09
0.10
0.05
0.04
0.53
0.02
0.28
1.79
0.91
0.04
2.25
0.02
1.33
1.90
0.07
2.34
0.98
0.04
1.35
0.78
0.11
1.68
0.38
0.06
0.87
4.62
2.41
1.47
0.55
0.69
0.03
0.14
0.33
0.01
1.57
0.44
0.07
0.85
0.15
0.00
0.25
0.07
0.00
0.14
2.27
0.08
1.29
0.02
0.01
0.11
1.13
2.59
0.05
0.46
0.57
1.39
0.04
0.25
0.14
0.02
0.10
0.08
2.45
0.60
0.05
1.26
0.34
0.00
0.00
8.50
4.07
0.35
1.54
0.14
0.68
0.47
2.16
0.23
0.04
2.21
0.96
0.02
1.10
0.16
1.21
0.08
0.56
0.01
0.00
0.53
1.33
0.61
0.26
0.64
0.30
0.13
2.32
0.15
0.06
1.14
0.06
0.71
0.21
0.40
0.13
0.10
0.04
0.05
0.02
0.10
0.41
14.31
0.08
0.05
0.17
0.20
7.11
0.04
0.09
0.72
0.35
0.68
0.36
0.31
0.18
2.02
1.13
0.01
0.91
0.51
0.01
1.13
0.02
0.60
0.01
1.57
0.00
0.83
0.93
0.00
0.69
0.45
0.41
0.11
0.07
0.11
0.04
0.71
0.29
0.08
0.04
1.87
0.04
0.02
0.11
0.95
0.09
0.06
0.05
0.49
0.23
0.03
0.16
0.01
0.38
0.09
0.21
0.21
0.38
0.11
0.00
0.18
0.61
0.15
0.00
0.31
0.34
0.00
0.59
0.00
0.29
0.04
0.60
0.02
0.40
1.07
0.21
0.30
0.00
0.20
0.49
0.10
0.00
0.05
0.24
0.13
0.02
0.70
0.15
0.07
1.10
0.45
0.58
0.12
0.09
0.53
0.05
0.04
0.03
0.08
0.26
0.00
0.01
0.04
0.00
0.42
0.07
0.11
0.34
0.24
0.04
0.06
0.21
0.62
0.20
0.28
0.40
0.01
0.57
0.28
0.10
0.18
0.08
1.32
0.00
0.26
0.16
0.04
0.74
0.01
0.10
0.56
0.02
0.01
0.04
0.17
0.24
0.02
0.01
0.60
0.09
0.01
0.28
0.32
0.10
0.03
0.17
0.57
0.05
0.02
0.28
0.04
0.11
0.00
0.02
0.06
0.00
0.15
0.10
0.54
0.15
0.06
0.06
0.31
0.33
0.04
0.07
0.00
0.06
0.52
0.16
0.02
0.00
0.03
0.26
0.02
0.01
0.10
0.03
0.00
0.04
0.01
0.30
0.00
0.02
0.03
0.17
0.21
0.00
0.17
0.05
0.01
0.01
0.10
0.00
0.09
0.03
0.32
0.02
0.00
0.07
0.17
0.01
0.00
0.04
0.13
0.24
0.02
0.07
0.13
0.00
0.03
0.01
0.14
0.00
0.20
0.02
0.07
0.10
0.00
0.39
0.08
0.59
0.33
0.00
0.00
0.21
0.05
0.31
0.18
0.38
0.00
0.00
0.78
0.18
0.00
0.39
0.10
0.28
0.13
0.05
0.13
0.06
0.28
0.01
0.06
0.09
0.60
0.13
0.00
0.44
0.03
0.04
0.29
0.04
0.47
0.24
0.00
0.08
0.15
0.02
0.28
0.00
0.04
0.08
0.47
0.00
0.23
0.12
0.00
0.02
0.06
0.23
0.03
0.01
0.57
0.11
0.10
0.01
0.29
0.04
0.22
0.00
0.05
0.02
0.01
0.12
0.16
0.00
1.35
0.00
0.00
0.19
0.08
0.66
0.02
0.00
0.00
0.09
0.01
0.00
0.00
0.00
0.00
0.00
0.02
0.39
0.15
0.01
0.03
0.19
0.44
0.00
0.01
0.08
0.01
0.17
0.21
0.23
0.00
0.00
0.00
0.09
0.12
0.00
0.30
0.55
0.02
0.16
0.16
0.32
0.01
0.27
0.07
0.00
0.14
0.00
0.25
0.13
0.01
0.20
0.11
0.06
0.10
0.01
0.09
0.05
0.20
0.28
0.05
0.00
0.00
0.02
0.15
0.10
0.14
0.00
0.00
0.03
0.08
0.04
0.14
0.00
0.00
0.01
0.02
0.08
0.01
0.00
0.00
0.01
0.10
0.01
0.01
0.00
0.06
0.05
0.46
0.00
0.10
0.32
0.18
0.03
0.03
0.24
0.00
0.27
0.05
0.16
0.09
0.01
0.04
0.00
0.14
0.12
0.06
0.05
0.02
0.05
0.04
0.06
0.03
0.01
0.13
0.02
0.03
0.02
0.00
0.06
0.02
0.03
0.01
0.01
0.11
0.12
0.04
0.04
0.18
0.13
0.06
0.09
0.04
0.07
0.00
0.05
0.03
0.01
0.02
0.03
0.02
0.03
0.08
0.00
0.00
0.06
0.01
0.01
0.03
0.02
0.02
0.00
0.01
0.01
0.05
0.00
0.02
0.02
0.00
0.03
0.00
0.01
0.01
0.04
0.09
0.00
0.02
0.05
0.06
0.01
0.03
0.19
0.15
0.06
0.01
0.09
0.07
0.03
0.44
0.03
0.11
0.57
0.15
0.11
0.22
0.01
0.05
0.00
0.26
0.07
0.02
0.01
0.05
0.05
0.00
0.02
0.00
0.01
0.04
0.24
0.00
0.00
0.02
0.11
0.00
0.01
0.00
0.02
0.12
0.00
0.07
0.01
0.06
0.00
0.00
0.04
0.00
0.46
0.00
0.24
0.02
0.01
0.18
0.03
0.03
0.00
0.17
0.01
0.03
0.01
0.14
0.08
0.01
0.01
0.06
0.00
0.08
0.22
0.02
0.08
0.00
0.03
0.10
0.02
0.00
0.09
0.00
0.01
0.12
0.01
0.00
0.05
0.01
0.07
0.00
0.06
0.00
0.17
0.00
0.01
0.03
0.22
0.09
0.00
0.00
0.00
0.00
0.01
0.11
0.03
0.12
0.00
0.00
0.50
0.00
0.21
0.01
0.06
0.25
0.09
0.03
0.02
0.04
0.00
0.11
0.01
0.00
0.01
0.07
0.00
0.05
0.10
0.00
0.00
0.01
0.00
0.03
0.04
0.05
0.00
0.03
0.00
0.02
0.01
0.11
0.01
0.02
0.01
0.02
0.02
0.00
0.06
0.10
0.01
0.01
0.00
0.01
0.01
0.05
0.06
0.00
0.00
0.00
0.03
0.00
0.05
0.12
0.08
0.07
0.00
0.11
0.01
0.00
0.00
0.00
0.00
0.02
0.06
0.01
0.04
0.03
0.12
0.06
0.00
0.01
0.00
0.00
0.08
0.00
0.06
0.06
0.01
0.03
0.00
0.00
0.04
0.03
0.02
0.01
0.00
0.00
0.05
0.02
0.00
0.01
0.00
0.09
0.00
0.19
0.02
0.01
0.01
0.00
0.00
0.00
0.02
0.00
0.08
0.00
0.01
0.06
0.12
0.05
0.01
0.00
0.04
0.00
0.01
0.00
0.01
0.03
0.03
0.02
0.05
0.00
0.03
0.00
0.01
0.01
0.00
0.00
0.02
0.01
0.00
0.01
0.00
0.02
0.00
0.05
0.01
0.03
0.01
0.01
0.04
0.02
0.00
0.09
0.02
0.02
0.05
0.08
0.02
0.01
0.05
0.04
0.00
0.01
0.00
0.03
0.01
0.06
0.10
0.03
0.00
0.02
0.00
0.03
0.05
0.02
0.02
0.01
0.02
0.01
0.01
0.02
0.00
0.01
0.01
0.02
0.07
0.02
0.00
0.01
0.00
0.01
0.01
0.01
0.03
0.01
0.03
0.00
0.00
0.20
0.13
0.00
0.01
0.01
0.00
0.01
0.18
0.19
0.01
0.18
0.00
0.10
0.07
0.00
